data_4302124
loop_
_publ_author_name
'Anthony G. M. Barrett'
'Ian J. Casely'
'Mark R. Crimmin'
'Michael S. Hill'
'Jennifer R. Lachs'
'Mary F. Mahon'
'Panayiotis A. Procopiou'

_publ_section_title
;
\b-Diketiminato Calcium and Magnesium Amides; Model Complexes for
Hydroamination Catalysis
;
_journal_name_full 'Inorganic Chemistry'
_journal_page_first 4445
_journal_page_last 4453
_journal_paper_doi 10.1021/ic900091x
_journal_volume 48
_journal_year 2009
_chemical_formula_sum 'C36 H49 Mg N3'
_chemical_formula_weight 548.09
_chemical_name_systematic
;
 ?
;
_space_group_IT_number 2
_symmetry_cell_setting triclinic
_symmetry_space_group_name_Hall '-P 1'
_symmetry_space_group_name_H-M 'P -1'
_atom_sites_solution_hydrogens geom
_atom_sites_solution_primary direct
_atom_sites_solution_secondary difmap
_audit_creation_method SHELXL-97
_cell_angle_alpha 99.145(1)
_cell_angle_beta 110.902(1)
_cell_angle_gamma 111.107(1)
_cell_formula_units_Z 2
_cell_length_a 11.6669(2)
_cell_length_b 12.9052(2)
_cell_length_c 13.0838(2)
_cell_measurement_reflns_used 29413
_cell_measurement_temperature 150(2)
_cell_measurement_theta_max 27.485
_cell_measurement_theta_min 2.910
_cell_volume 1620.79(5)
_computing_cell_refinement 'HKL Scalepack (Otwinowski & Minor 1997)'
_computing_data_collection 'Collect (Bruker AXS BV, 1997-2004)'
_computing_data_reduction 'Denzo & Scalepack (Otwinowski & Minor, 1997)'
_computing_molecular_graphics 'ORTEX (P.McArdle, 1995)'
_computing_publication_material 'SHELXL-97/2 (Sheldrick,1997)'
_computing_structure_refinement 'SHELXL-97 (Sheldrick, 1997)'
_computing_structure_solution 'SHELXS-97 (Sheldrick, 1990)'
_diffrn_ambient_temperature 150(2)
_diffrn_measured_fraction_theta_full 0.992
_diffrn_measured_fraction_theta_max 0.992
_diffrn_measurement_device_type '95mm CCD camera on \k-goniostat'
_diffrn_measurement_method CCD
_diffrn_radiation_monochromator graphite
_diffrn_radiation_source 'fine-focus sealed tube'
_diffrn_radiation_type MoK\a
_diffrn_radiation_wavelength 0.71073
_diffrn_reflns_av_R_equivalents 0.0424
_diffrn_reflns_av_sigmaI/netI 0.0375
_diffrn_reflns_limit_h_max 15
_diffrn_reflns_limit_h_min -15
_diffrn_reflns_limit_k_max 16
_diffrn_reflns_limit_k_min -16
_diffrn_reflns_limit_l_max 17
_diffrn_reflns_limit_l_min -17
_diffrn_reflns_number 33768
_diffrn_reflns_theta_full 27.53
_diffrn_reflns_theta_max 27.53
_diffrn_reflns_theta_min 4.09
_exptl_absorpt_coefficient_mu 0.082
_exptl_absorpt_correction_T_max 0.99
_exptl_absorpt_correction_T_min 0.92
_exptl_absorpt_correction_type multi-scan
_exptl_absorpt_process_details
;
 ?
;
_exptl_crystal_colour Colourless
_exptl_crystal_density_diffrn 1.123
_exptl_crystal_density_method 'not measured'
_exptl_crystal_description Block
_exptl_crystal_F_000 596
_exptl_crystal_size_max 0.30
_exptl_crystal_size_mid 0.20
_exptl_crystal_size_min 0.10
_refine_diff_density_max 0.799
_refine_diff_density_min -0.337
_refine_diff_density_rms 0.048
_refine_ls_extinction_method none
_refine_ls_goodness_of_fit_ref 1.042
_refine_ls_hydrogen_treatment mixed
_refine_ls_matrix_type full
_refine_ls_number_parameters 367
_refine_ls_number_reflns 7400
_refine_ls_number_restraints 1
_refine_ls_restrained_S_all 1.042
_refine_ls_R_factor_all 0.0718
_refine_ls_R_factor_gt 0.0532
_refine_ls_shift/su_max 0.000
_refine_ls_shift/su_mean 0.000
_refine_ls_structure_factor_coef Fsqd
_refine_ls_weighting_details 'calc w=1/[\s^2^(Fo^2^)+(0.0674P)^2^+0.9153P] where P=(Fo^2^+2Fc^2^)/3'
_refine_ls_weighting_scheme calc
_refine_ls_wR_factor_gt 0.1373
_refine_ls_wR_factor_ref 0.1510
_reflns_number_gt 5772
_reflns_number_total 7400
_reflns_threshold_expression >2sigma(I)
_cod_data_source_file ic900091x_si_001_1.cif
_cod_data_source_block k08msh27
_cod_depositor_comments
;
The following automatic conversions were performed:
'_symmetry_cell_setting' value 'Triclinic' changed to 'triclinic'
according to '/home/saulius/struct/CIF-dictionaries/cif_core.dic'
dictionary named 'cif_core.dic' version 2.4.1 from
2010-06-29.

'_exptl_absorpt_correction_type' value 'Multi-Scan' changed
to 'multi-scan' according to
'/home/saulius/struct/CIF-dictionaries/cif_core.dic' dictionary named
'cif_core.dic' version 2.4.1 from 2010-06-29.

Automatic conversion script
Id: cif_fix_enum 1527 2010-12-29 10:47:43Z saulius 
;
_cod_original_cell_volume 1620.79(4)
_cod_database_code 4302124

loop_
_symmetry_equiv_pos_as_xyz
'x, y, z'
'-x, -y, -z'

loop_
_atom_site_label
_atom_site_type_symbol
_atom_site_fract_x
_atom_site_fract_y
_atom_site_fract_z
_atom_site_U_iso_or_equiv
_atom_site_adp_type
_atom_site_occupancy
_atom_site_symmetry_multiplicity
_atom_site_calc_flag
_atom_site_refinement_flags
_atom_site_disorder_assembly
_atom_site_disorder_group
Mg1 Mg -0.07309(5) 0.49225(5) 0.37559(4) 0.02225(14) Uani 1 1 d . . .
N1 N -0.02205(14) 0.60027(11) 0.27798(12) 0.0234(3) Uani 1 1 d . . .
N2 N -0.25767(14) 0.36839(12) 0.23316(12) 0.0232(3) Uani 1 1 d . . .
N3 N 0.05553(16) 0.42108(13) 0.46356(13) 0.0306(3) Uani 1 1 d D . .
C1 C 0.1614(2) 0.40742(18) 0.43685(18) 0.0401(5) Uani 1 1 d . . .
H1A H 0.2174 0.3865 0.4991 0.048 Uiso 1 1 calc R . .
H1B H 0.2230 0.4841 0.4371 0.048 Uiso 1 1 calc R . .
C2 C 0.10666(19) 0.31455(17) 0.32078(17) 0.0340(4) Uani 1 1 d . . .
C3 C 0.1200(2) 0.21223(19) 0.31416(19) 0.0420(5) Uani 1 1 d . . .
H3A H 0.1686 0.2004 0.3833 0.050 Uiso 1 1 calc R . .
C4 C 0.0633(2) 0.1257(2) 0.2076(2) 0.0469(5) Uani 1 1 d . . .
H4 H 0.0731 0.0555 0.2045 0.056 Uiso 1 1 calc R . .
C5 C -0.0071(3) 0.1421(2) 0.1066(2) 0.0490(5) Uani 1 1 d . . .
H5 H -0.0466 0.0831 0.0338 0.059 Uiso 1 1 calc R . .
C6 C -0.0193(2) 0.2451(2) 0.11266(19) 0.0461(5) Uani 1 1 d . . .
H6 H -0.0673 0.2572 0.0435 0.055 Uiso 1 1 calc R . .
C7 C 0.0379(2) 0.33130(18) 0.21892(18) 0.0404(5) Uani 1 1 d . . .
H7 H 0.0299 0.4023 0.2218 0.048 Uiso 1 1 calc R . .
C8 C -0.07716(18) 0.55495(15) 0.16286(14) 0.0263(3) Uani 1 1 d . . .
C9 C -0.18411(18) 0.44183(15) 0.09623(14) 0.0286(4) Uani 1 1 d . . .
H9 H -0.1988 0.4160 0.0185 0.034 Uiso 1 1 calc R . .
C10 C -0.27338(17) 0.36031(14) 0.12607(14) 0.0264(3) Uani 1 1 d . . .
C11 C -0.0264(2) 0.62679(17) 0.09318(16) 0.0369(4) Uani 1 1 d . . .
H11A H -0.0237 0.7041 0.1160 0.055 Uiso 1 1 calc R . .
H11B H -0.0888 0.5858 0.0104 0.055 Uiso 1 1 calc R . .
H11C H 0.0662 0.6370 0.1081 0.055 Uiso 1 1 calc R . .
C12 C -0.3964(2) 0.25787(17) 0.02285(15) 0.0372(4) Uani 1 1 d . . .
H12A H -0.4788 0.2400 0.0348 0.056 Uiso 1 1 calc R . .
H12B H -0.3795 0.1886 0.0151 0.056 Uiso 1 1 calc R . .
H12C H -0.4103 0.2790 -0.0478 0.056 Uiso 1 1 calc R . .
C13 C 0.06214(17) 0.72610(14) 0.32537(14) 0.0249(3) Uani 1 1 d . . .
C14 C 0.20372(18) 0.77718(15) 0.35712(15) 0.0290(4) Uani 1 1 d . . .
C15 C 0.2776(2) 0.89987(16) 0.39814(17) 0.0358(4) Uani 1 1 d . . .
H15 H 0.3734 0.9354 0.4198 0.043 Uiso 1 1 calc R . .
C16 C 0.2145(2) 0.97027(16) 0.40775(18) 0.0381(4) Uani 1 1 d . . .
H16 H 0.2666 1.0535 0.4355 0.046 Uiso 1 1 calc R . .
C17 C 0.0758(2) 0.91991(15) 0.37699(17) 0.0355(4) Uani 1 1 d . . .
H17 H 0.0330 0.9691 0.3843 0.043 Uiso 1 1 calc R . .
C18 C -0.00330(18) 0.79755(15) 0.33510(15) 0.0300(4) Uani 1 1 d . . .
C19 C 0.27918(19) 0.70468(16) 0.34632(16) 0.0329(4) Uani 1 1 d . . .
H19 H 0.2101 0.6199 0.3079 0.039 Uiso 1 1 calc R . .
C20 C 0.3820(2) 0.71917(19) 0.46593(18) 0.0424(5) Uani 1 1 d . . .
H20A H 0.4298 0.6720 0.4575 0.064 Uiso 1 1 calc R . .
H20B H 0.3332 0.6927 0.5113 0.064 Uiso 1 1 calc R . .
H20C H 0.4492 0.8022 0.5058 0.064 Uiso 1 1 calc R . .
C21 C 0.3560(3) 0.7383(2) 0.2729(2) 0.0518(6) Uani 1 1 d . . .
H21A H 0.4033 0.6898 0.2688 0.078 Uiso 1 1 calc R . .
H21B H 0.4235 0.8215 0.3087 0.078 Uiso 1 1 calc R . .
H21C H 0.2899 0.7251 0.1945 0.078 Uiso 1 1 calc R . .
C22 C -0.1566(2) 0.74542(17) 0.2979(2) 0.0438(5) Uani 1 1 d . . .
H22 H -0.1893 0.6612 0.2942 0.053 Uiso 1 1 calc R . .
C23 C -0.2334(3) 0.7474(4) 0.1784(3) 0.0991(14) Uani 1 1 d . . .
H23A H -0.3320 0.7138 0.1568 0.149 Uiso 1 1 calc R . .
H23B H -0.2180 0.7009 0.1225 0.149 Uiso 1 1 calc R . .
H23C H -0.2001 0.8288 0.1784 0.149 Uiso 1 1 calc R . .
C24 C -0.1931(3) 0.8056(2) 0.3818(2) 0.0546(6) Uani 1 1 d . . .
H24A H -0.2931 0.7684 0.3531 0.082 Uiso 1 1 calc R . .
H24B H -0.1601 0.8890 0.3888 0.082 Uiso 1 1 calc R . .
H24C H -0.1496 0.7984 0.4579 0.082 Uiso 1 1 calc R . .
C25 C -0.37197(17) 0.28275(15) 0.24156(14) 0.0266(3) Uani 1 1 d . . .
C26 C -0.38330(17) 0.17007(15) 0.23937(15) 0.0286(4) Uani 1 1 d . . .
C27 C -0.5024(2) 0.08680(17) 0.23601(18) 0.0385(4) Uani 1 1 d . . .
H27 H -0.5118 0.0102 0.2340 0.046 Uiso 1 1 calc R . .
C28 C -0.6063(2) 0.11402(19) 0.23556(19) 0.0439(5) Uani 1 1 d . . .
H28 H -0.6880 0.0555 0.2304 0.053 Uiso 1 1 calc R . .
C29 C -0.5918(2) 0.22635(19) 0.24256(18) 0.0402(5) Uani 1 1 d . . .
H29 H -0.6629 0.2449 0.2444 0.048 Uiso 1 1 calc R . .
C30 C -0.47472(18) 0.31290(16) 0.24692(15) 0.0309(4) Uani 1 1 d . . .
C31 C -0.27114(18) 0.13588(15) 0.23993(15) 0.0300(4) Uani 1 1 d . . .
H31 H -0.1971 0.2036 0.2371 0.036 Uiso 1 1 calc R . .
C32 C -0.2088(2) 0.11059(19) 0.35110(19) 0.0420(5) Uani 1 1 d . . .
H32A H -0.1367 0.0888 0.3507 0.063 Uiso 1 1 calc R . .
H32B H -0.2806 0.0457 0.3562 0.063 Uiso 1 1 calc R . .
H32C H -0.1690 0.1810 0.4180 0.063 Uiso 1 1 calc R . .
C33 C -0.3233(2) 0.02742(19) 0.1367(2) 0.0479(5) Uani 1 1 d . . .
H33A H -0.2471 0.0095 0.1415 0.072 Uiso 1 1 calc R . .
H33B H -0.3605 0.0434 0.0643 0.072 Uiso 1 1 calc R . .
H33C H -0.3958 -0.0399 0.1384 0.072 Uiso 1 1 calc R . .
C34 C -0.4623(2) 0.43556(17) 0.25414(17) 0.0355(4) Uani 1 1 d . . .
H34 H -0.3624 0.4907 0.2866 0.043 Uiso 1 1 calc R . .
C35 C -0.5348(3) 0.4431(3) 0.1348(2) 0.0667(8) Uani 1 1 d . . .
H35A H -0.5240 0.5233 0.1428 0.100 Uiso 1 1 calc R . .
H35B H -0.6328 0.3879 0.0993 0.100 Uiso 1 1 calc R . .
H35C H -0.4942 0.4230 0.0856 0.100 Uiso 1 1 calc R . .
C36 C -0.5157(2) 0.4785(2) 0.3347(2) 0.0489(5) Uani 1 1 d . . .
H36A H -0.5053 0.5576 0.3361 0.073 Uiso 1 1 calc R . .
H36B H -0.4630 0.4806 0.4131 0.073 Uiso 1 1 calc R . .
H36C H -0.6131 0.4247 0.3065 0.073 Uiso 1 1 calc R . .
H3 H 0.001(2) 0.3463(9) 0.454(2) 0.057(7) Uiso 1 1 d D . .

loop_
_atom_site_aniso_label
_atom_site_aniso_U_11
_atom_site_aniso_U_22
_atom_site_aniso_U_33
_atom_site_aniso_U_23
_atom_site_aniso_U_13
_atom_site_aniso_U_12
Mg1 0.0232(3) 0.0210(3) 0.0201(3) 0.0070(2) 0.0085(2) 0.0086(2)
N1 0.0266(7) 0.0191(6) 0.0233(7) 0.0073(5) 0.0107(6) 0.0095(5)
N2 0.0236(7) 0.0216(6) 0.0224(7) 0.0071(5) 0.0099(5) 0.0088(5)
N3 0.0362(8) 0.0312(8) 0.0262(7) 0.0100(6) 0.0135(6) 0.0174(7)
C1 0.0358(10) 0.0407(11) 0.0435(11) 0.0126(9) 0.0162(9) 0.0190(9)
C2 0.0304(9) 0.0385(10) 0.0370(10) 0.0142(8) 0.0180(8) 0.0161(8)
C3 0.0456(11) 0.0466(12) 0.0439(11) 0.0186(9) 0.0228(10) 0.0270(10)
C4 0.0537(13) 0.0399(11) 0.0565(14) 0.0142(10) 0.0308(11) 0.0254(10)
C5 0.0564(13) 0.0475(12) 0.0448(12) 0.0092(10) 0.0284(11) 0.0221(11)
C6 0.0572(13) 0.0517(13) 0.0397(11) 0.0203(10) 0.0283(10) 0.0264(11)
C7 0.0486(12) 0.0388(10) 0.0441(11) 0.0178(9) 0.0261(10) 0.0234(9)
C8 0.0330(9) 0.0251(8) 0.0252(8) 0.0109(6) 0.0145(7) 0.0150(7)
C9 0.0364(9) 0.0275(8) 0.0200(8) 0.0072(6) 0.0129(7) 0.0126(7)
C10 0.0282(8) 0.0239(8) 0.0223(8) 0.0045(6) 0.0086(7) 0.0108(7)
C11 0.0483(11) 0.0313(9) 0.0290(9) 0.0138(7) 0.0198(8) 0.0121(8)
C12 0.0362(10) 0.0334(10) 0.0232(9) 0.0025(7) 0.0080(8) 0.0047(8)
C13 0.0301(8) 0.0195(7) 0.0234(8) 0.0084(6) 0.0112(7) 0.0096(6)
C14 0.0328(9) 0.0236(8) 0.0297(9) 0.0093(7) 0.0149(7) 0.0107(7)
C15 0.0346(10) 0.0256(9) 0.0416(11) 0.0112(8) 0.0175(8) 0.0073(7)
C16 0.0435(11) 0.0206(8) 0.0431(11) 0.0103(7) 0.0175(9) 0.0093(8)
C17 0.0428(11) 0.0228(8) 0.0396(10) 0.0108(7) 0.0150(8) 0.0169(8)
C18 0.0325(9) 0.0231(8) 0.0301(9) 0.0086(7) 0.0097(7) 0.0127(7)
C19 0.0334(9) 0.0303(9) 0.0372(10) 0.0118(7) 0.0184(8) 0.0139(8)
C20 0.0453(11) 0.0440(11) 0.0416(11) 0.0155(9) 0.0182(9) 0.0247(10)
C21 0.0633(15) 0.0661(15) 0.0547(14) 0.0317(12) 0.0413(12) 0.0389(13)
C22 0.0328(10) 0.0275(9) 0.0612(14) 0.0066(9) 0.0117(9) 0.0164(8)
C23 0.0597(18) 0.175(4) 0.0471(16) 0.0037(19) 0.0015(13) 0.073(2)
C24 0.0465(13) 0.0572(14) 0.0654(16) 0.0216(12) 0.0297(12) 0.0238(11)
C25 0.0230(8) 0.0268(8) 0.0221(8) 0.0063(6) 0.0076(6) 0.0064(7)
C26 0.0257(8) 0.0256(8) 0.0271(9) 0.0073(7) 0.0099(7) 0.0066(7)
C27 0.0342(10) 0.0311(9) 0.0432(11) 0.0135(8) 0.0176(9) 0.0069(8)
C28 0.0302(10) 0.0436(11) 0.0506(12) 0.0166(9) 0.0203(9) 0.0066(9)
C29 0.0291(9) 0.0473(12) 0.0451(11) 0.0159(9) 0.0196(9) 0.0151(9)
C30 0.0273(8) 0.0357(9) 0.0267(9) 0.0103(7) 0.0104(7) 0.0128(7)
C31 0.0283(9) 0.0216(8) 0.0327(9) 0.0074(7) 0.0113(7) 0.0069(7)
C32 0.0421(11) 0.0411(11) 0.0435(11) 0.0195(9) 0.0170(9) 0.0195(9)
C33 0.0426(11) 0.0394(11) 0.0452(12) -0.0025(9) 0.0130(10) 0.0154(9)
C34 0.0335(9) 0.0407(10) 0.0385(10) 0.0155(8) 0.0173(8) 0.0209(8)
C35 0.099(2) 0.0766(18) 0.0498(14) 0.0330(13) 0.0308(15) 0.0628(17)
C36 0.0500(13) 0.0528(13) 0.0554(14) 0.0161(11) 0.0294(11) 0.0299(11)

loop_
_atom_type_symbol
_atom_type_description
_atom_type_scat_dispersion_real
_atom_type_scat_dispersion_imag
_atom_type_scat_source
C C 0.0033 0.0016 'International Tables Vol C Tables 4.2.6.8 and 6.1.1.4'
H H 0.0000 0.0000 'International Tables Vol C Tables 4.2.6.8 and 6.1.1.4'
N N 0.0061 0.0033 'International Tables Vol C Tables 4.2.6.8 and 6.1.1.4'
Mg Mg 0.0486 0.0363 'International Tables Vol C Tables 4.2.6.8 and 6.1.1.4'

loop_
_geom_angle_atom_site_label_1
_geom_angle_atom_site_label_2
_geom_angle_atom_site_label_3
_geom_angle
_geom_angle_site_symmetry_1
_geom_angle_site_symmetry_3
_geom_angle_publ_flag
N2 Mg1 N1 92.65(6) . . ?
N2 Mg1 N3 125.02(6) . 2_566 ?
N1 Mg1 N3 115.75(6) . 2_566 ?
N2 Mg1 N3 114.66(6) . . ?
N1 Mg1 N3 122.65(6) . . ?
N3 Mg1 N3 89.27(6) 2_566 . ?
C8 N1 C13 115.06(13) . . ?
C8 N1 Mg1 120.21(11) . . ?
C13 N1 Mg1 124.53(10) . . ?
C10 N2 C25 115.29(13) . . ?
C10 N2 Mg1 120.28(11) . . ?
C25 N2 Mg1 124.33(10) . . ?
C1 N3 Mg1 128.98(12) . 2_566 ?
C1 N3 Mg1 125.04(12) . . ?
Mg1 N3 Mg1 90.73(6) 2_566 . ?
N3 C1 C2 114.60(16) . . ?
C3 C2 C7 118.68(19) . . ?
C3 C2 C1 121.79(18) . . ?
C7 C2 C1 119.50(18) . . ?
C2 C3 C4 121.0(2) . . ?
C5 C4 C3 120.0(2) . . ?
C4 C5 C6 119.2(2) . . ?
C5 C6 C7 120.6(2) . . ?
C2 C7 C6 120.5(2) . . ?
N1 C8 C9 124.87(15) . . ?
N1 C8 C11 120.77(15) . . ?
C9 C8 C11 114.36(15) . . ?
C8 C9 C10 130.23(16) . . ?
N2 C10 C9 125.27(15) . . ?
N2 C10 C12 120.62(15) . . ?
C9 C10 C12 114.11(15) . . ?
C14 C13 C18 120.44(15) . . ?
C14 C13 N1 121.79(15) . . ?
C18 C13 N1 117.73(15) . . ?
C15 C14 C13 118.56(17) . . ?
C15 C14 C19 118.67(16) . . ?
C13 C14 C19 122.76(15) . . ?
C16 C15 C14 121.39(18) . . ?
C15 C16 C17 119.91(17) . . ?
C16 C17 C18 121.12(18) . . ?
C17 C18 C13 118.58(17) . . ?
C17 C18 C22 119.59(16) . . ?
C13 C18 C22 121.79(15) . . ?
C14 C19 C20 110.47(16) . . ?
C14 C19 C21 112.46(16) . . ?
C20 C19 C21 108.91(17) . . ?
C23 C22 C24 109.4(2) . . ?
C23 C22 C18 111.2(2) . . ?
C24 C22 C18 113.24(18) . . ?
C26 C25 C30 120.66(16) . . ?
C26 C25 N2 120.77(15) . . ?
C30 C25 N2 118.51(15) . . ?
C27 C26 C25 118.48(17) . . ?
C27 C26 C31 119.15(16) . . ?
C25 C26 C31 122.36(15) . . ?
C28 C27 C26 121.09(19) . . ?
C27 C28 C29 120.00(18) . . ?
C28 C29 C30 121.18(19) . . ?
C29 C30 C25 118.44(17) . . ?
C29 C30 C34 119.81(17) . . ?
C25 C30 C34 121.73(16) . . ?
C26 C31 C32 110.10(16) . . ?
C26 C31 C33 113.01(15) . . ?
C32 C31 C33 108.37(17) . . ?
C30 C34 C35 111.79(18) . . ?
C30 C34 C36 112.93(17) . . ?
C35 C34 C36 109.60(18) . . ?

loop_
_geom_bond_atom_site_label_1
_geom_bond_atom_site_label_2
_geom_bond_distance
_geom_bond_site_symmetry_2
_geom_bond_publ_flag
Mg1 N2 2.0918(14) . ?
Mg1 N1 2.1071(14) . ?
Mg1 N3 2.1216(16) 2_566 ?
Mg1 N3 2.1251(16) . ?
N1 C8 1.335(2) . ?
N1 C13 1.443(2) . ?
N2 C10 1.328(2) . ?
N2 C25 1.447(2) . ?
N3 C1 1.458(3) . ?
N3 Mg1 2.1216(16) 2_566 ?
C1 C2 1.526(3) . ?
C2 C3 1.377(3) . ?
C2 C7 1.386(3) . ?
C3 C4 1.394(3) . ?
C4 C5 1.380(3) . ?
C5 C6 1.381(3) . ?
C6 C7 1.388(3) . ?
C8 C9 1.398(2) . ?
C8 C11 1.517(2) . ?
C9 C10 1.405(2) . ?
C10 C12 1.521(2) . ?
C13 C14 1.405(2) . ?
C13 C18 1.410(2) . ?
C14 C15 1.398(2) . ?
C14 C19 1.520(3) . ?
C15 C16 1.376(3) . ?
C16 C17 1.378(3) . ?
C17 C18 1.400(2) . ?
C18 C22 1.516(3) . ?
C19 C20 1.526(3) . ?
C19 C21 1.543(3) . ?
C22 C23 1.509(4) . ?
C22 C24 1.514(3) . ?
C25 C26 1.407(2) . ?
C25 C30 1.407(3) . ?
C26 C27 1.398(2) . ?
C26 C31 1.522(3) . ?
C27 C28 1.377(3) . ?
C28 C29 1.381(3) . ?
C29 C30 1.394(3) . ?
C30 C34 1.521(3) . ?
C31 C32 1.523(3) . ?
C31 C33 1.534(3) . ?
C34 C35 1.526(3) . ?
C34 C36 1.528(3) . ?
